data_7048612
loop_
_publ_author_name
'Ohtani, Ryo'
'Yamamoto, Riho'
'Ohtsu, Hiroyoshi'
'Kawano, Masaki'
'Pirillo, Jenny'
'Hijikata, Yuh'
'Sadakiyo, Masaaki'
'Lindoy, Leonard F.'
'Hayami, Shinya'

_publ_section_title
;
 Consecutive oxidative additions of iodine on undulating 2D coordination
 polymers: formation of I--Pt--I chains and inhomogeneous layers
;
_journal_name_full 'Dalton Transactions'
_journal_paper_doi 10.1039/C8DT04624G
_journal_year 2019
_chemical_formula_moiety 'C36 I1.7 Mn2 O4 N8 Pt'
_chemical_formula_sum 'C36 I1.7 Mn2 N8 O4 Pt'
_chemical_formula_weight 1129.134
_chemical_name_common PtMn07I
_chemical_name_systematic ' ?'
_space_group_crystal_system tetragonal
_space_group_IT_number 130
_space_group_name_Hall '-P 4a 2ac'
_space_group_name_H-M_alt 'P 4/n c c'
_symmetry_space_group_name_Hall '-P 4a 2ac'
_symmetry_space_group_name_H-M 'P 4/n c c :2'
_audit_update_record
;
2018-08-24 deposited with the CCDC.
2018-12-26 downloaded from the CCDC.
;
_cell_angle_alpha 90
_cell_angle_beta 90
_cell_angle_gamma 90
_cell_formula_units_Z 4
_cell_length_a 14.5515(1)
_cell_length_b 14.5515(1)
_cell_length_c 17.6600(2)
_cell_measurement_temperature 100(2)
_cell_volume 3739.44(6)
_computing_cell_refinement 'RIETAN-FP (Izumi and Momma, 2007)'
_computing_molecular_graphics 'VESTA (Momma and Izumi, 2008)'
_computing_structure_refinement 'RIETAN-FP (Izumi and Momma, 2007)'
_diffrn_ambient_temperature 100(2)
_diffrn_measurement_device_type IP
_diffrn_radiation_type synchrotron
_diffrn_radiation_wavelength 1.000000
_diffrn_source 'Synchrotron radiation'
_diffrn_source_type 'SAGA-LS BL15'
_exptl_absorpt_coefficient_mu 10.896
_exptl_crystal_density_diffrn 2.0056
_exptl_crystal_density_method 'not measured'
_exptl_crystal_F_000 2088.40
_pd_calc_method 'Rietveld Refinement'
_pd_instr_location ' ?'
_pd_meas_2theta_range_inc 0.0100
_pd_meas_2theta_range_max 60.0000
_pd_meas_2theta_range_min 3.5000
_pd_meas_number_of_points 5651
_pd_meas_scan_method step
_pd_proc_2theta_range_inc 0.0100
_pd_proc_2theta_range_max 60.0000
_pd_proc_2theta_range_min 3.5000
_pd_proc_ls_background_function 'Legendre polynomials'
_pd_proc_ls_pref_orient_corr ' ?'
_pd_proc_ls_profile_function 'split pseudo-Voigt function'
_pd_proc_ls_prof_R_factor 0.01426
_pd_proc_ls_prof_wR_expected 0.09389
_pd_proc_ls_prof_wR_factor 0.01952
_pd_proc_wavelength 1.0000
_pd_spec_mounting
;
capillary
;
_pd_spec_mount_mode transmission
_pd_spec_shape cylinder
_refine_diff_density_max 0.0
_refine_diff_density_min 0.0
_refine_ls_extinction_method none
_refine_ls_goodness_of_fit_all 0.2079
_refine_ls_matrix_type full
_refine_ls_number_constraints 13
_refine_ls_number_parameters 85
_refine_ls_number_restraints 56
_refine_ls_R_factor_all 0.02369
_refine_ls_R_Fsqd_factor 0.02285
_refine_ls_R_I_factor 0.04942
_refine_ls_shift/su_max 0.0
_refine_ls_weighting_details 1/<i>y</i>~i~
_refine_ls_weighting_scheme sigma
_cod_data_source_file c8dt04624g2.cif
_cod_data_source_block single_phase
_cod_original_cell_volume 3739.44(7)
_cod_original_formula_sum 'C36 I1.7 Mn2 O4 N8 Pt'
_cod_database_code 7048612

loop_
_space_group_symop_id
_space_group_symop_operation_xyz
1 x,y,z
2 -x+1/2,-y+1/2,z
3 -y+1/2,x,z
4 y,-x+1/2,z
5 -x,y+1/2,-z+1/2
6 x+1/2,-y,-z+1/2
7 y+1/2,x+1/2,-z+1/2
8 -y,-x,-z+1/2
9 -x,-y,-z
10 x+1/2,y+1/2,-z
11 y+1/2,-x,-z
12 -y,x+1/2,-z
13 x,-y+1/2,z+1/2
14 -x+1/2,y,z+1/2
15 -y+1/2,-x+1/2,z+1/2
16 y,x,z+1/2

loop_
_atom_site_label
_atom_site_fract_x
_atom_site_fract_y
_atom_site_fract_z
_atom_site_occupancy
_atom_site_symmetry_multiplicity
_atom_site_Wyckoff_symbol
_atom_site_adp_type
_atom_site_U_iso_or_equiv
_atom_site_type_symbol
C1 0.322(1) 0.133(1) 0.310(1) 1 16 g Uiso 0.029(2) C
Pt2 0.25 0.25 0.3113(2) 1 4 c Uiso 0.043(1) Pt
N3 0.358(1) 0.063(1) 0.307(1) 1 16 g Uiso 0.029(2) N
I4 0.25 0.25 0.4640(2) 0.85 4 c Uiso 0.027(1) I
I5 0.25 0.25 0.1580(2) 0.85 4 c Uiso 0.027(1) I
Mn6 0.4512(3) -0.0488(3) 0.25 1 8 f Uiso 0.048(2) Mn
O7 0.3573(8) -0.0809(7) 0.1743(9) 1 16 g Uiso 0.029(2) O
N8 0.4966(9) 0.0592(8) 0.185(1) 1 16 g Uiso 0.029(2) N
C9 0.357(1) -0.057(1) 0.100(1) 1 16 g Uiso 0.029(2) C
C10 0.466(1) 0.083(1) 0.116(1) 1 16 g Uiso 0.029(2) C
C11 0.555(1) 0.127(1) 0.231(1) 1 16 g Uiso 0.029(2) C
C12 0.286(1) -0.100(1) 0.055(1) 1 16 g Uiso 0.029(2) C
C13 0.409(1) 0.020(1) 0.068(1) 1 16 g Uiso 0.029(2) C
C14 0.271(1) -0.069(1) -0.020(1) 1 16 g Uiso 0.029(2) C
C15 0.386(1) 0.051(1) -0.004(1) 1 16 g Uiso 0.029(2) C
C16 0.321(1) 0.008(1) -0.047(1) 1 16 g Uiso 0.029(2) C

loop_
_atom_type_symbol
_atom_type_description
_atom_type_scat_dispersion_real
_atom_type_scat_dispersion_imag
_atom_type_scat_source
C C 0.0074 0.0035 'International Tables for Crystallography, Vol. C'
I I -0.0078 3.3016 'International Tables for Crystallography, Vol. C'
Mn Mn 0.3328 1.3515 'International Tables for Crystallography, Vol. C'
N N 0.0136 0.0070 'International Tables for Crystallography, Vol. C'
O O 0.0227 0.0128 'International Tables for Crystallography, Vol. C'
Pt Pt -7.7031 9.0579 'International Tables for Crystallography, Vol. C'

loop_
_geom_bond_atom_site_label_1
_geom_bond_atom_site_label_2
_geom_bond_distance
_geom_bond_site_symmetry_2
C1 N3 1.16(2) 1_555
C1 Pt2 1.98(2) 1_555
C1 C1 2.81(2) 3_555
C1 C1 2.81(2) 4_555
Pt2 C1 1.98(2) 1_555
Pt2 C1 1.98(2) 2_555
Pt2 C1 1.98(2) 3_555
Pt2 C1 1.98(2) 4_555
Pt2 I4 2.690(9) 1_555
Pt2 I5 2.707(9) 1_555
N3 C1 1.16(2) 1_555
N3 Mn6 2.33(2) 1_555
N3 N8 2.93(2) 1_555
N3 N8 3.03(2) 7_545
I4 Pt2 2.690(9) 1_555
I5 Pt2 2.707(9) 1_555
Mn6 O7 1.95(1) 1_555
Mn6 O7 1.95(1) 7_545
Mn6 N8 2.04(2) 1_555
Mn6 N8 2.04(2) 7_545
Mn6 N3 2.33(2) 1_555
Mn6 N3 2.33(2) 7_545
Mn6 C11 2.96(2) 1_555
Mn6 C11 2.96(2) 7_545
Mn6 C9 2.96(2) 1_555
Mn6 C9 2.96(2) 7_545
Mn6 C10 3.01(2) 1_555
Mn6 C10 3.01(2) 7_545
O7 C9 1.36(3) 1_555
O7 Mn6 1.95(1) 1_555
O7 C12 2.36(3) 1_555
O7 C13 2.47(3) 1_555
O7 N8 2.89(2) 1_555
O7 O7 2.90(3) 7_545
O7 C10 3.04(2) 1_555
N8 C10 1.32(3) 1_555
N8 C11 1.51(2) 1_555
N8 Mn6 2.04(2) 1_555
N8 C11 2.34(2) 7_545
N8 C13 2.46(3) 1_555
N8 N8 2.56(4) 7_545
N8 O7 2.89(2) 1_555
N8 N3 2.93(2) 1_555
N8 N3 3.03(2) 7_545
N8 C9 3.04(3) 1_555
C9 O7 1.36(3) 1_555
C9 C12 1.43(3) 1_555
C9 C13 1.45(3) 1_555
C9 C15 2.42(3) 1_555
C9 C14 2.43(3) 1_555
C9 C10 2.60(3) 1_555
C9 C16 2.78(3) 1_555
C9 Mn6 2.96(2) 1_555
C9 N8 3.04(3) 1_555
C10 N8 1.32(3) 1_555
C10 C13 1.48(3) 1_555
C10 C15 2.44(3) 1_555
C10 C11 2.46(3) 1_555
C10 C9 2.60(3) 1_555
C10 Mn6 3.01(2) 1_555
C10 O7 3.04(2) 1_555
C11 N8 1.51(2) 1_555
C11 C11 1.59(4) 7_545
C11 N8 2.34(2) 7_545
C11 C10 2.46(3) 1_555
C11 Mn6 2.96(2) 1_555
C12 C14 1.40(3) 1_555
C12 C9 1.43(3) 1_555
C12 O7 2.36(3) 1_555
C12 C16 2.43(3) 1_555
C12 C13 2.51(3) 1_555
C12 C15 2.82(3) 1_555
C13 C15 1.38(3) 1_555
C13 C9 1.45(3) 1_555
C13 C10 1.48(3) 1_555
C13 C16 2.40(3) 1_555
C13 N8 2.46(3) 1_555
C13 O7 2.47(3) 1_555
C13 C12 2.51(3) 1_555
C13 C14 2.83(3) 1_555
C14 C12 1.40(3) 1_555
C14 C16 1.41(2) 1_555
C14 C15 2.42(3) 1_555
C14 C9 2.43(3) 1_555
C14 C13 2.83(3) 1_555
C15 C16 1.36(3) 1_555
C15 C13 1.38(3) 1_555
C15 C14 2.42(3) 1_555
C15 C9 2.42(3) 1_555
C15 C10 2.44(3) 1_555
C15 C12 2.82(3) 1_555
C16 C15 1.36(3) 1_555
C16 C14 1.41(2) 1_555
C16 C13 2.40(3) 1_555
C16 C12 2.43(3) 1_555
C16 C9 2.78(3) 1_555
